data_2242338
loop_
_publ_author_name
'Wang, Lili'
'Filatov, Alexander S.'
'Engel, Gregory S.'

_publ_section_title
;
 Crystal structure of 4'-allyl-4,5,6,7,2',7'-hexachlorofluorescein allyl
 ester unknown solvate
;
_journal_coeditor_code HB7719
_journal_issue 1
_journal_name_full 'Acta Crystallographica Section E'
_journal_page_first 83
_journal_page_last 87
_journal_paper_doi 10.1107/S2056989017018163
_journal_volume 74
_journal_year 2018
_chemical_formula_iupac 'C26 H14 Cl6 O5'
_chemical_formula_moiety 'C26 H14 Cl6 O5'
_chemical_formula_sum 'C26 H14 Cl6 O5'
_chemical_formula_weight 619.07
_chemical_name_systematic
'Prop-2-en-1-yl 2,3,4,5-tetrachloro-6-[2,7-dichloro-6-hydroxy-3-oxo-4-(prop-2-en-1-yl)-3<i>H</i>-xanthen-9-yl]benzoate'
_space_group_crystal_system tetragonal
_space_group_IT_number 88
_space_group_name_Hall '-I 4ad'
_space_group_name_H-M_alt 'I 41/a'
_symmetry_space_group_name_Hall '-I 4ad'
_symmetry_space_group_name_H-M 'I 41/a :2'
_atom_sites_solution_hydrogens mixed
_atom_sites_solution_primary dual
_atom_sites_solution_secondary difmap
_audit_creation_method
;
Olex2 1.2
(compiled 2017.08.10 svn.r3458 for OlexSys, GUI svn.r5381)
;
_cell_angle_alpha 90
_cell_angle_beta 90
_cell_angle_gamma 90
_cell_formula_units_Z 16
_cell_length_a 41.432(2)
_cell_length_b 41.432(2)
_cell_length_c 7.7844(6)
_cell_measurement_reflns_used 9585
_cell_measurement_temperature 100.15
_cell_measurement_theta_max 27.885
_cell_measurement_theta_min 2.199
_cell_volume 13362.8(14)
_computing_cell_refinement
;
SAINT (Bruker, 2015)
;
_computing_data_collection
;
APEX3 (Bruker, 2015)
;
_computing_data_reduction
;
SAINT (Bruker, 2015)
;
_computing_molecular_graphics
;
<i>OLEX2</i> (Dolomanov <i>et al.</i>,  2009)
;
_computing_publication_material
;
<i>OLEX2</i> (Dolomanov <i>et al.</i>,  2009)
;
_computing_structure_refinement
;
SHELXL2017 (Sheldrick, 2015b)
;
_computing_structure_solution
;
SHELXT (Sheldrick, 2015a)
;
_diffrn_ambient_temperature 100(2)
_diffrn_detector_area_resol_mean 10.4167
_diffrn_measured_fraction_theta_full 1.000
_diffrn_measured_fraction_theta_max 0.995
_diffrn_measurement_device_type 'Bruker D8 Venture'
_diffrn_measurement_method 'omega and phi scans'
_diffrn_radiation_type MoK\a
_diffrn_radiation_wavelength 0.71073
_diffrn_reflns_av_R_equivalents 0.0433
_diffrn_reflns_limit_h_max 54
_diffrn_reflns_limit_h_min -54
_diffrn_reflns_limit_k_max 54
_diffrn_reflns_limit_k_min -54
_diffrn_reflns_limit_l_max 10
_diffrn_reflns_limit_l_min -9
_diffrn_reflns_number 105222
_diffrn_reflns_theta_full 25.242
_diffrn_reflns_theta_max 27.916
_diffrn_reflns_theta_min 2.198
_exptl_absorpt_coefficient_mu 0.543
_exptl_absorpt_correction_T_max 0.9395
_exptl_absorpt_correction_T_min 0.8025
_exptl_absorpt_correction_type multi-scan
_exptl_absorpt_process_details
;
(SADABS; Bruker, 2015)
;
_exptl_crystal_colour red
_exptl_crystal_density_diffrn 1.231
_exptl_crystal_description prism
_exptl_crystal_F_000 4992
_exptl_crystal_size_max 0.418
_exptl_crystal_size_mid 0.316
_exptl_crystal_size_min 0.183
_refine_diff_density_max 1.079
_refine_diff_density_min -0.693
_refine_ls_extinction_method none
_refine_ls_goodness_of_fit_ref 1.046
_refine_ls_hydrogen_treatment mixed
_refine_ls_matrix_type full
_refine_ls_number_parameters 327
_refine_ls_number_reflns 7959
_refine_ls_number_restraints 13
_refine_ls_restrained_S_all 1.051
_refine_ls_R_factor_all 0.0668
_refine_ls_R_factor_gt 0.0549
_refine_ls_shift/su_max 0.001
_refine_ls_shift/su_mean 0.000
_refine_ls_structure_factor_coef Fsqd
_refine_ls_weighting_details 'w=1/[\s^2^(Fo^2^)+(0.0825P)^2^+46.1798P] where P=(Fo^2^+2Fc^2^)/3'
_refine_ls_weighting_scheme calc
_refine_ls_wR_factor_gt 0.1475
_refine_ls_wR_factor_ref 0.1563
_reflns_number_gt 6656
_reflns_number_total 7959
_reflns_threshold_expression 'I > 2\s(I)'
_cod_data_source_file hb7719sup1.cif
_cod_data_source_block I
_cod_original_cell_volume 13363.0(18)
_cod_database_code 2242338
_shelx_space_group_comment
;
The symmetry employed for this shelxl refinement is uniquely defined
by the following loop, which should always be used as a source of
symmetry information in preference to the above space-group names.
They are only intended as comments.
;
_shelx_estimated_absorpt_t_min 0.805
_shelx_estimated_absorpt_t_max 0.907

loop_
_space_group_symop_operation_xyz
'x, y, z'
'-x+1/2, -y, z+1/2'
'-y+3/4, x+1/4, z+1/4'
'y+3/4, -x+3/4, z+3/4'
'x+1/2, y+1/2, z+1/2'
'-x+1, -y+1/2, z+1'
'-y+5/4, x+3/4, z+3/4'
'y+5/4, -x+5/4, z+5/4'
'-x, -y, -z'
'x-1/2, y, -z-1/2'
'y-3/4, -x-1/4, -z-1/4'
'-y-3/4, x-3/4, -z-3/4'
'-x+1/2, -y+1/2, -z+1/2'
'x, y+1/2, -z'
'y-1/4, -x+1/4, -z+1/4'
'-y-1/4, x-1/4, -z-1/4'

loop_
_atom_site_type_symbol
_atom_site_label
_atom_site_fract_x
_atom_site_fract_y
_atom_site_fract_z
_atom_site_U_iso_or_equiv
_atom_site_adp_type
_atom_site_calc_flag
_atom_site_occupancy
_atom_site_disorder_assembly
_atom_site_disorder_group
Cl Cl1 0.39543(2) 0.48283(2) 0.58350(11) 0.03112(17) Uani d 1 . .
Cl Cl2 0.27839(2) 0.26500(2) 0.42276(14) 0.0454(2) Uani d 1 . .
Cl Cl3 0.31144(2) 0.41091(2) 0.23233(8) 0.02342(15) Uani d 1 . .
Cl Cl4 0.24970(2) 0.45200(2) 0.29555(8) 0.02253(15) Uani d 1 . .
Cl Cl5 0.21385(2) 0.44703(2) 0.64520(9) 0.02840(16) Uani d 1 . .
Cl Cl6 0.23918(2) 0.40045(2) 0.92801(9) 0.03081(17) Uani d 1 . .
O O2 0.45019(5) 0.44372(5) 0.4967(4) 0.0402(6) Uani d 1 . .
H H2 0.4637(10) 0.4339(10) 0.463(5) 0.045(11) Uiso d 1 . .
O O3 0.39550(4) 0.34387(4) 0.4569(3) 0.0305(5) Uani d 1 . .
O O4 0.34551(5) 0.24470(5) 0.3600(4) 0.0467(7) Uani d 1 . .
C C1 0.42382(6) 0.42571(6) 0.5078(4) 0.0286(6) Uani d 1 . .
C C2 0.39447(6) 0.44152(6) 0.5503(4) 0.0247(5) Uani d 1 . .
C C3 0.36604(6) 0.42505(6) 0.5618(3) 0.0212(5) Uani d 1 . .
H H3 0.346796 0.436173 0.591771 0.025 Uiso calc 1 . .
C C4 0.36511(6) 0.39153(6) 0.5293(3) 0.0189(5) Uani d 1 . .
C C5 0.39438(6) 0.37617(6) 0.4901(4) 0.0242(5) Uani d 1 . .
C C6 0.42330(6) 0.39261(7) 0.4794(4) 0.0313(6) Uani d 1 . .
H H6 0.442660 0.381395 0.452782 0.038 Uiso calc 1 . .
C C7 0.34334(7) 0.27382(6) 0.4012(5) 0.0320(7) Uani d 1 . .
C C8 0.37143(7) 0.29388(6) 0.4114(5) 0.0348(7) Uani d 1 . .
C C9 0.36809(6) 0.32553(6) 0.4539(4) 0.0244(5) Uani d 1 . .
C C10 0.33741(5) 0.34042(5) 0.4904(3) 0.0179(5) Uani d 1 . .
C C11 0.30949(6) 0.32027(6) 0.4812(3) 0.0211(5) Uani d 1 . .
H H11 0.288808 0.329055 0.505540 0.025 Uiso calc 1 . .
C C12 0.31228(6) 0.28889(6) 0.4383(4) 0.0262(6) Uani d 1 . .
C C13 0.33624(5) 0.37283(6) 0.5269(3) 0.0169(4) Uani d 1 . .
C C14 0.30471(5) 0.38966(5) 0.5564(3) 0.0158(4) Uani d 1 . .
C C15 0.29226(5) 0.40932(5) 0.4272(3) 0.0162(4) Uani d 1 . .
C C16 0.26413(5) 0.42701(5) 0.4541(3) 0.0167(4) Uani d 1 . .
C C17 0.24778(5) 0.42433(6) 0.6088(3) 0.0187(5) Uani d 1 . .
C C18 0.25919(6) 0.40341(6) 0.7354(3) 0.0198(5) Uani d 1 . .
C C19 0.28768(6) 0.38606(6) 0.7089(3) 0.0192(5) Uani d 1 . .
O O5A 0.32942(12) 0.37441(15) 0.9111(6) 0.0277(12) Uiso d 0.515(11) A 1
O O6A 0.28648(16) 0.34190(13) 0.8881(7) 0.0337(14) Uiso d 0.515(11) A 1
C C20A 0.30476(16) 0.36766(16) 0.8496(8) 0.0165(16) Uiso d 0.515(11) A 1
C C21A 0.2973(2) 0.32063(19) 1.0245(10) 0.0398(17) Uiso d 0.515(11) A 1
H H21A 0.309106 0.333258 1.112086 0.048 Uiso calc 0.515(11) A 1
H H21B 0.278333 0.310548 1.080631 0.048 Uiso calc 0.515(11) A 1
C C22A 0.3178(2) 0.29612(19) 0.9564(11) 0.058(2) Uiso d 0.515(11) A 1
H H22A 0.337240 0.303079 0.903352 0.069 Uiso calc 0.515(11) A 1
C C23A 0.3123(3) 0.2639(2) 0.9600(14) 0.077(3) Uiso d 0.515(11) A 1
H H23A 0.293156 0.255742 1.011623 0.092 Uiso calc 0.515(11) A 1
H H23B 0.327502 0.249450 0.910923 0.092 Uiso calc 0.515(11) A 1
O O5B 0.32477(13) 0.36512(17) 0.9121(7) 0.0307(13) Uiso d 0.485(11) A 2
O O6B 0.27778(16) 0.33861(12) 0.8719(7) 0.0290(13) Uiso d 0.485(11) A 2
C C20B 0.29915(17) 0.36200(18) 0.8455(8) 0.0162(17) Uiso d 0.485(11) A 2
C C21B 0.2864(2) 0.3138(2) 1.0020(11) 0.046(2) Uiso d 0.485(11) A 2
H H21C 0.302368 0.323054 1.082861 0.055 Uiso calc 0.485(11) A 2
H H21D 0.266885 0.308056 1.068539 0.055 Uiso calc 0.485(11) A 2
C C22B 0.2994(4) 0.2857(4) 0.928(2) 0.111(5) Uiso d 0.485(11) A 2
H H22B 0.285565 0.271263 0.867772 0.134 Uiso calc 0.485(11) A 2
C C23B 0.3325(4) 0.2785(5) 0.942(3) 0.142(7) Uiso d 0.485(11) A 2
H H23C 0.346502 0.292773 1.001980 0.170 Uiso calc 0.485(11) A 2
H H23D 0.340941 0.259395 0.891333 0.170 Uiso calc 0.485(11) A 2
C C24 0.40398(15) 0.28020(16) 0.3449(9) 0.0320(9) Uiso d 0.5 B 1
H H24A 0.400391 0.264945 0.248897 0.038 Uiso calc 0.5 B 1
H H24B 0.418248 0.297825 0.304871 0.038 Uiso calc 0.5 B 1
C C25 0.4188(4) 0.2628(3) 0.4996(15) 0.104(3) Uiso d 0.5 B 1
H H25 0.405761 0.246742 0.551741 0.124 Uiso calc 0.5 B 1
C C26 0.4489(5) 0.2677(7) 0.573(4) 0.253(10) Uiso d 0.5 B 1
H H26A 0.463067 0.283467 0.526681 0.303 Uiso calc 0.5 B 1
H H26B 0.455306 0.255248 0.669565 0.303 Uiso calc 0.5 B 1
C C24A 0.40402(15) 0.27709(16) 0.4069(9) 0.0320(9) Uiso d 0.5 B 2
H H24C 0.419940 0.288767 0.478513 0.038 Uiso calc 0.5 B 2
H H24D 0.402203 0.254619 0.448981 0.038 Uiso calc 0.5 B 2
C C25A 0.4134(3) 0.2777(4) 0.2274(16) 0.104(3) Uiso d 0.5 B 2
H H25A 0.414367 0.296477 0.157479 0.124 Uiso calc 0.5 B 2
C C26A 0.4210(7) 0.2454(6) 0.171(4) 0.253(10) Uiso d 0.5 B 2
H H26C 0.419396 0.227889 0.249686 0.303 Uiso calc 0.5 B 2
H H26D 0.427605 0.241649 0.056278 0.303 Uiso calc 0.5 B 2

loop_
_atom_site_aniso_label
_atom_site_aniso_U_11
_atom_site_aniso_U_22
_atom_site_aniso_U_33
_atom_site_aniso_U_12
_atom_site_aniso_U_13
_atom_site_aniso_U_23
Cl1 0.0197(3) 0.0175(3) 0.0562(5) -0.0022(2) 0.0040(3) -0.0126(3)
Cl2 0.0226(3) 0.0189(3) 0.0947(7) -0.0046(2) -0.0035(4) -0.0100(4)
Cl3 0.0204(3) 0.0253(3) 0.0245(3) 0.0027(2) 0.0056(2) 0.0038(2)
Cl4 0.0212(3) 0.0206(3) 0.0258(3) 0.0057(2) -0.0041(2) 0.0019(2)
Cl5 0.0196(3) 0.0342(3) 0.0314(3) 0.0135(2) 0.0019(2) -0.0024(3)
Cl6 0.0300(3) 0.0393(4) 0.0231(3) 0.0109(3) 0.0075(3) 0.0007(3)
O2 0.0132(9) 0.0229(10) 0.0844(19) -0.0038(8) 0.0105(10) -0.0175(11)
O3 0.0138(8) 0.0161(8) 0.0617(14) 0.0014(6) 0.0016(9) -0.0128(9)
O4 0.0264(10) 0.0162(9) 0.098(2) 0.0031(8) -0.0117(12) -0.0170(11)
C1 0.0125(11) 0.0202(12) 0.0529(18) -0.0005(9) 0.0033(11) -0.0103(12)
C2 0.0184(12) 0.0158(11) 0.0400(15) -0.0010(9) 0.0018(11) -0.0095(11)
C3 0.0127(10) 0.0182(11) 0.0328(14) 0.0008(8) 0.0015(10) -0.0071(10)
C4 0.0142(10) 0.0156(11) 0.0268(12) 0.0018(8) 0.0008(9) -0.0052(9)
C5 0.0168(11) 0.0151(11) 0.0407(15) 0.0024(9) -0.0002(11) -0.0082(10)
C6 0.0139(11) 0.0220(13) 0.0579(19) 0.0017(9) 0.0042(12) -0.0120(13)
C7 0.0226(13) 0.0154(12) 0.0580(19) 0.0035(10) -0.0084(13) -0.0062(12)
C8 0.0206(13) 0.0177(12) 0.066(2) 0.0050(10) -0.0058(13) -0.0106(13)
C9 0.0146(11) 0.0165(11) 0.0422(15) 0.0014(9) -0.0040(10) -0.0049(11)
C10 0.0155(11) 0.0139(10) 0.0242(12) 0.0023(8) -0.0033(9) -0.0014(9)
C11 0.0154(11) 0.0173(11) 0.0305(13) 0.0012(9) -0.0032(10) -0.0004(10)
C12 0.0193(12) 0.0146(11) 0.0447(16) -0.0013(9) -0.0071(11) -0.0033(11)
C13 0.0133(10) 0.0161(11) 0.0215(11) 0.0013(8) -0.0024(9) -0.0009(9)
C14 0.0120(10) 0.0116(10) 0.0238(12) -0.0012(8) -0.0011(9) -0.0043(9)
C15 0.0124(10) 0.0131(10) 0.0231(12) -0.0020(8) 0.0003(9) -0.0018(9)
C16 0.0147(10) 0.0122(10) 0.0231(12) 0.0003(8) -0.0041(9) -0.0014(9)
C17 0.0130(10) 0.0173(11) 0.0256(12) 0.0015(8) -0.0007(9) -0.0053(9)
C18 0.0175(11) 0.0221(12) 0.0199(12) 0.0016(9) 0.0023(9) -0.0052(9)
C19 0.0184(11) 0.0170(11) 0.0222(12) 0.0034(9) -0.0018(9) -0.0033(9)

loop_
_atom_type_symbol
_atom_type_description
_atom_type_scat_dispersion_real
_atom_type_scat_dispersion_imag
_atom_type_scat_source
C C 0.0033 0.0016 'International Tables Vol C Tables 4.2.6.8 and 6.1.1.4'
H H 0.0000 0.0000 'International Tables Vol C Tables 4.2.6.8 and 6.1.1.4'
Cl Cl 0.1484 0.1585 'International Tables Vol C Tables 4.2.6.8 and 6.1.1.4'
O O 0.0106 0.0060 'International Tables Vol C Tables 4.2.6.8 and 6.1.1.4'

loop_
_geom_angle_atom_site_label_1
_geom_angle_atom_site_label_2
_geom_angle_atom_site_label_3
_geom_angle
C1 O2 H2 110(3)
C5 O3 C9 121.41(19)
O2 C1 C2 117.5(2)
O2 C1 C6 123.9(2)
C6 C1 C2 118.6(2)
C1 C2 Cl1 118.09(19)
C3 C2 Cl1 120.30(19)
C3 C2 C1 121.6(2)
C2 C3 H3 119.9
C2 C3 C4 120.2(2)
C4 C3 H3 119.9
C3 C4 C13 124.0(2)
C5 C4 C3 117.5(2)
C5 C4 C13 118.4(2)
O3 C5 C4 121.0(2)
O3 C5 C6 116.3(2)
C6 C5 C4 122.6(2)
C1 C6 H6 120.3
C5 C6 C1 119.4(2)
C5 C6 H6 120.3
O4 C7 C8 121.0(3)
O4 C7 C12 121.8(2)
C8 C7 C12 117.2(2)
C7 C8 C24 118.4(3)
C7 C8 C24A 117.1(3)
C9 C8 C7 119.4(2)
C9 C8 C24 121.5(3)
C9 C8 C24A 122.5(3)
O3 C9 C10 119.4(2)
C8 C9 O3 117.1(2)
C8 C9 C10 123.4(2)
C11 C10 C9 117.0(2)
C13 C10 C9 119.4(2)
C13 C10 C11 123.6(2)
C10 C11 H11 119.8
C12 C11 C10 120.5(2)
C12 C11 H11 119.8
C7 C12 Cl2 117.33(19)
C11 C12 Cl2 120.1(2)
C11 C12 C7 122.5(2)
C4 C13 C14 118.5(2)
C10 C13 C4 120.3(2)
C10 C13 C14 121.2(2)
C15 C14 C13 119.0(2)
C19 C14 C13 121.6(2)
C19 C14 C15 119.4(2)
C14 C15 Cl3 119.32(17)
C16 C15 Cl3 120.06(19)
C16 C15 C14 120.6(2)
C15 C16 Cl4 120.03(19)
C17 C16 Cl4 120.14(18)
C17 C16 C15 119.8(2)
C16 C17 Cl5 120.01(19)
C16 C17 C18 119.8(2)
C18 C17 Cl5 120.13(19)
C17 C18 Cl6 119.82(18)
C17 C18 C19 120.1(2)
C19 C18 Cl6 120.0(2)
C14 C19 C18 120.0(2)
C14 C19 C20A 115.8(3)
C14 C19 C20B 120.3(3)
C18 C19 C20A 123.2(3)
C18 C19 C20B 119.6(3)
C20A O6A C21A 118.2(6)
O5A C20A C19 126.1(6)
O5A C20A O6A 126.5(6)
O6A C20A C19 107.4(5)
O6A C21A H21A 109.6
O6A C21A H21B 109.6
H21A C21A H21B 108.1
C22A C21A O6A 110.1(6)
C22A C21A H21A 109.6
C22A C21A H21B 109.6
C21A C22A H22A 116.8
C23A C22A C21A 126.3(10)
C23A C22A H22A 116.8
C22A C23A H23A 120.0
C22A C23A H23B 120.0
H23A C23A H23B 120.0
C20B O6B C21B 116.7(6)
O5B C20B C19 120.6(6)
O5B C20B O6B 127.4(6)
O6B C20B C19 112.0(5)
O6B C21B H21C 109.0
O6B C21B H21D 109.0
H21C C21B H21D 107.8
C22B C21B O6B 112.7(9)
C22B C21B H21C 109.0
C22B C21B H21D 109.0
C21B C22B H22B 119.5
C21B C22B C23B 121.0(17)
C23B C22B H22B 119.5
C22B C23B H23C 120.0
C22B C23B H23D 120.0
H23C C23B H23D 120.0
C8 C24 H24A 110.8
C8 C24 H24B 110.8
H24A C24 H24B 108.8
C25 C24 C8 105.0(7)
C25 C24 H24A 110.8
C25 C24 H24B 110.8
C24 C25 H25 115.9
C26 C25 C24 128.1(18)
C26 C25 H25 115.9
C25 C26 H26A 120.0
C25 C26 H26B 120.0
H26A C26 H26B 120.0
C8 C24A H24C 110.8
C8 C24A H24D 110.8
H24C C24A H24D 108.9
C25A C24A C8 104.6(7)
C25A C24A H24C 110.8
C25A C24A H24D 110.8
C24A C25A H25A 125.3
C26A C25A C24A 109.5(17)
C26A C25A H25A 125.3
C25A C26A H26C 120.0
C25A C26A H26D 120.0
H26C C26A H26D 120.0

loop_
_geom_bond_atom_site_label_1
_geom_bond_atom_site_label_2
_geom_bond_distance
Cl1 C2 1.732(2)
Cl2 C12 1.722(3)
Cl3 C15 1.714(2)
Cl4 C16 1.718(2)
Cl5 C17 1.715(2)
Cl6 C18 1.718(3)
O2 H2 0.74(4)
O2 C1 1.326(3)
O3 C5 1.364(3)
O3 C9 1.367(3)
O4 C7 1.251(3)
C1 C2 1.420(3)
C1 C6 1.389(4)
C2 C3 1.364(3)
C3 H3 0.9500
C3 C4 1.412(3)
C4 C5 1.403(3)
C4 C13 1.425(3)
C5 C6 1.381(4)
C6 H6 0.9500
C7 C8 1.432(4)
C7 C12 1.459(4)
C8 C9 1.359(4)
C8 C24 1.552(7)
C8 C24A 1.519(6)
C9 C10 1.441(3)
C10 C11 1.429(3)
C10 C13 1.373(3)
C11 H11 0.9500
C11 C12 1.347(3)
C13 C14 1.499(3)
C14 C15 1.393(3)
C14 C19 1.389(3)
C15 C16 1.392(3)
C16 C17 1.387(3)
C17 C18 1.395(4)
C18 C19 1.397(3)
C19 C20A 1.511(6)
C19 C20B 1.533(7)
O5A C20A 1.162(8)
O6A C20A 1.343(8)
O6A C21A 1.450(9)
C21A H21A 0.9900
C21A H21B 0.9900
C21A C22A 1.427(10)
C22A H22A 0.9500
C22A C23A 1.355(11)
C23A H23A 0.9500
C23A H23B 0.9500
O5B C20B 1.188(8)
O6B C20B 1.329(9)
O6B C21B 1.486(10)
C21B H21C 0.9900
C21B H21D 0.9900
C21B C22B 1.407(18)
C22B H22B 0.9500
C22B C23B 1.411(15)
C23B H23C 0.9500
C23B H23D 0.9500
C24 H24A 0.9900
C24 H24B 0.9900
C24 C25 1.531(8)
C25 H25 0.9500
C25 C26 1.385(17)
C26 H26A 0.9500
C26 H26B 0.9500
C24A H24C 0.9900
C24A H24D 0.9900
C24A C25A 1.451(12)
C25A H25A 0.9500
C25A C26A 1.442(17)
C26A H26C 0.9500
C26A H26D 0.9500

loop_
_geom_hbond_atom_site_label_D
_geom_hbond_atom_site_label_H
_geom_hbond_atom_site_label_A
_geom_hbond_site_symmetry_A
_geom_hbond_distance_DH
_geom_hbond_distance_HA
_geom_hbond_distance_DA
_geom_hbond_angle_DHA
_geom_hbond_publ_flag
O2 H2 O4 11_666 0.74(4) 1.86(4) 2.595(3) 172(4) yes

loop_
_geom_torsion_atom_site_label_1
_geom_torsion_atom_site_label_2
_geom_torsion_atom_site_label_3
_geom_torsion_atom_site_label_4
_geom_torsion
Cl1 C2 C3 C4 178.0(2)
Cl3 C15 C16 Cl4 -3.2(3)
Cl3 C15 C16 C17 176.60(17)
Cl4 C16 C17 Cl5 -2.3(3)
Cl4 C16 C17 C18 178.46(18)
Cl5 C17 C18 Cl6 0.0(3)
Cl5 C17 C18 C19 -176.96(19)
Cl6 C18 C19 C14 -176.83(18)
Cl6 C18 C19 C20A -8.2(5)
Cl6 C18 C19 C20B 5.8(5)
O2 C1 C2 Cl1 0.1(4)
O2 C1 C2 C3 178.9(3)
O2 C1 C6 C5 -178.4(3)
O3 C5 C6 C1 178.6(3)
O3 C9 C10 C11 178.5(2)
O3 C9 C10 C13 0.3(4)
O4 C7 C8 C9 179.0(3)
O4 C7 C8 C24 8.8(6)
O4 C7 C8 C24A -12.3(6)
O4 C7 C12 Cl2 -0.2(5)
O4 C7 C12 C11 -179.4(3)
C1 C2 C3 C4 -0.7(4)
C2 C1 C6 C5 1.1(5)
C2 C3 C4 C5 1.7(4)
C2 C3 C4 C13 -175.6(3)
C3 C4 C5 O3 -179.9(3)
C3 C4 C5 C6 -1.2(4)
C3 C4 C13 C10 178.5(3)
C3 C4 C13 C14 1.5(4)
C4 C5 C6 C1 -0.1(5)
C4 C13 C14 C15 72.7(3)
C4 C13 C14 C19 -107.4(3)
C5 O3 C9 C8 176.9(3)
C5 O3 C9 C10 -1.5(4)
C5 C4 C13 C10 1.3(4)
C5 C4 C13 C14 -175.7(2)
C6 C1 C2 Cl1 -179.4(3)
C6 C1 C2 C3 -0.7(5)
C7 C8 C9 O3 -178.1(3)
C7 C8 C9 C10 0.1(5)
C7 C8 C24 C25 -88.3(7)
C7 C8 C24A C25A 94.0(8)
C8 C7 C12 Cl2 179.0(3)
C8 C7 C12 C11 -0.2(5)
C8 C9 C10 C11 0.3(4)
C8 C9 C10 C13 -177.9(3)
C8 C24 C25 C26 -125(2)
C8 C24A C25A C26A -126.4(15)
C9 O3 C5 C4 2.6(4)
C9 O3 C5 C6 -176.1(3)
C9 C8 C24 C25 101.7(7)
C9 C8 C24A C25A -97.7(8)
C9 C10 C11 C12 -0.6(4)
C9 C10 C13 C4 -0.3(4)
C9 C10 C13 C14 176.7(2)
C10 C11 C12 Cl2 -178.5(2)
C10 C11 C12 C7 0.6(4)
C10 C13 C14 C15 -104.3(3)
C10 C13 C14 C19 75.6(3)
C11 C10 C13 C4 -178.3(2)
C11 C10 C13 C14 -1.4(4)
C12 C7 C8 C9 -0.2(5)
C12 C7 C8 C24 -170.4(4)
C12 C7 C8 C24A 168.5(4)
C13 C4 C5 O3 -2.5(4)
C13 C4 C5 C6 176.1(3)
C13 C10 C11 C12 177.5(3)
C13 C14 C15 Cl3 5.6(3)
C13 C14 C15 C16 -175.8(2)
C13 C14 C19 C18 176.7(2)
C13 C14 C19 C20A 7.3(4)
C13 C14 C19 C20B -6.0(5)
C14 C15 C16 Cl4 178.20(17)
C14 C15 C16 C17 -2.0(3)
C14 C19 C20A O5A 58.7(7)
C14 C19 C20A O6A -120.2(4)
C14 C19 C20B O5B 61.9(7)
C14 C19 C20B O6B -116.7(5)
C15 C14 C19 C18 -3.4(3)
C15 C14 C19 C20A -172.9(4)
C15 C14 C19 C20B 173.9(4)
C15 C16 C17 Cl5 177.90(18)
C15 C16 C17 C18 -1.4(3)
C16 C17 C18 Cl6 179.24(18)
C16 C17 C18 C19 2.3(4)
C17 C18 C19 C14 0.1(4)
C17 C18 C19 C20A 168.8(4)
C17 C18 C19 C20B -177.2(4)
C18 C19 C20A O5A -110.4(6)
C18 C19 C20A O6A 70.7(5)
C18 C19 C20B O5B -120.8(6)
C18 C19 C20B O6B 60.6(6)
C19 C14 C15 Cl3 -174.23(18)
C19 C14 C15 C16 4.4(3)
O6A C21A C22A C23A -118.3(10)
C20A O6A C21A C22A -88.9(8)
C21A O6A C20A C19 -178.2(5)
C21A O6A C20A O5A 2.8(10)
O6B C21B C22B C23B 107.2(16)
C20B O6B C21B C22B -97.9(11)
C21B O6B C20B C19 179.9(5)
C21B O6B C20B O5B 1.4(10)
C24 C8 C9 O3 -8.2(5)
C24 C8 C9 C10 170.1(4)
C24A C8 C9 O3 13.8(6)
C24A C8 C9 C10 -167.9(4)

_cod_database_fobs_code 2242338
